data_4065203
loop_
_publ_author_name
'Mej\'ia, Esteban'
'Togni, Antonio'

_publ_section_title
;
 Rhenium Complexes Containing the Chiral Tridentate Ferrocenyl Ligand
 Pigiphos
;
_journal_issue 17
_journal_name_full Organometallics
_journal_page_first 4765
_journal_paper_doi 10.1021/om200621y
_journal_volume 30
_journal_year 2011
_chemical_absolute_configuration syn
_chemical_formula_moiety 'C54 H55 Fe2 P3 Re, 2(C6 H6)'
_chemical_formula_sum 'C66 H67 Fe2 P3 Re'
_chemical_formula_weight 1251.01
_chemical_melting_point ?
_chemical_name_systematic
; 
 ? 
;
_space_group_IT_number 19
_symmetry_cell_setting orthorhombic
_symmetry_Int_Tables_number 19
_symmetry_space_group_name_Hall 'P 2ac 2ab'
_symmetry_space_group_name_H-M 'P 21 21 21'
_atom_sites_solution_hydrogens geom
_atom_sites_solution_primary direct
_atom_sites_solution_secondary difmap
_audit_creation_method SHELXL-97
_cell_angle_alpha 90.00
_cell_angle_beta 90.00
_cell_angle_gamma 90.00
_cell_formula_units_Z 4
_cell_length_a 9.7567(13)
_cell_length_b 17.805(2)
_cell_length_c 31.703(4)
_cell_measurement_reflns_used 7131
_cell_measurement_temperature 100(2)
_cell_measurement_theta_max 28.42
_cell_measurement_theta_min 2.18
_cell_volume 5507.4(12)
_computing_cell_refinement 'Bruker SMART'
_computing_data_collection 'Bruker SMART'
_computing_data_reduction 'Bruker SAINT'
_computing_molecular_graphics 'Bruker SHELXTL'
_computing_publication_material 'Bruker SHELXTL'
_computing_structure_refinement 'SHELXL-97 (Sheldrick, 1997)'
_computing_structure_solution 'SHELXS-97 (Sheldrick, 1990)'
_diffrn_ambient_temperature 100(2)
_diffrn_measured_fraction_theta_full 1.000
_diffrn_measured_fraction_theta_max 1.000
_diffrn_measurement_device_type 'CCD area detector'
_diffrn_measurement_method 'phi and omega scans'
_diffrn_radiation_monochromator graphite
_diffrn_radiation_source 'sealed tube'
_diffrn_radiation_type MoK\a
_diffrn_radiation_wavelength 0.71073
_diffrn_reflns_av_R_equivalents 0.1573
_diffrn_reflns_av_sigmaI/netI 0.0632
_diffrn_reflns_limit_h_max 11
_diffrn_reflns_limit_h_min -11
_diffrn_reflns_limit_k_max 21
_diffrn_reflns_limit_k_min -21
_diffrn_reflns_limit_l_max 37
_diffrn_reflns_limit_l_min -37
_diffrn_reflns_number 120974
_diffrn_reflns_theta_full 25.04
_diffrn_reflns_theta_max 25.04
_diffrn_reflns_theta_min 1.31
_exptl_absorpt_coefficient_mu 2.841
_exptl_absorpt_correction_T_max 0.8757
_exptl_absorpt_correction_T_min 0.3761
_exptl_absorpt_correction_type empirical
_exptl_absorpt_process_details SADABS-2004/1
_exptl_crystal_colour yellow
_exptl_crystal_density_diffrn 1.509
_exptl_crystal_density_meas ?
_exptl_crystal_density_method 'not measured'
_exptl_crystal_description needle
_exptl_crystal_F_000 2540
_exptl_crystal_size_max 0.43
_exptl_crystal_size_mid 0.09
_exptl_crystal_size_min 0.05
_refine_diff_density_max 2.183
_refine_diff_density_min -1.920
_refine_diff_density_rms 0.284
_refine_ls_abs_structure_details 'Flack H D (1983), Acta Cryst. A39, 876-881'
_refine_ls_abs_structure_Flack -0.010(10)
_refine_ls_extinction_coef 0.0135(5)
_refine_ls_extinction_expression Fc^*^=kFc[1+0.001xFc^2^\l^3^/sin(2\q)]^-1/4^
_refine_ls_extinction_method SHELXL
_refine_ls_goodness_of_fit_ref 1.215
_refine_ls_hydrogen_treatment constr
_refine_ls_matrix_type full
_refine_ls_number_parameters 650
_refine_ls_number_reflns 9751
_refine_ls_number_restraints 24
_refine_ls_restrained_S_all 1.215
_refine_ls_R_factor_all 0.0674
_refine_ls_R_factor_gt 0.0555
_refine_ls_shift/su_max 0.003
_refine_ls_shift/su_mean 0.000
_refine_ls_structure_factor_coef Fsqd
_refine_ls_weighting_details 'calc w=1/[\s^2^(Fo^2^)+(0.0637P)^2^+13.4631P] where P=(Fo^2^+2Fc^2^)/3'
_refine_ls_weighting_scheme calc
_refine_ls_wR_factor_gt 0.1302
_refine_ls_wR_factor_ref 0.1359
_reflns_number_gt 8594
_reflns_number_total 9751
_reflns_threshold_expression >2sigma(I)
_cod_data_source_file om200621y_si_002.cif
_cod_data_source_block oe10_3_2
_cod_depositor_comments
;
The following automatic conversions were performed:

'_chemical_melting_point' value 'not measured' was changed to '?' -
the value is undefined or not given.

Automatic conversion script
Id: cif_fix_values 1715 2011-07-08 13:25:40Z adriana 

The following automatic conversions were performed:

'_exptl_crystal_density_meas' value 'not measured' was changed to '?'
- the value is perceived as not measured.

Automatic conversion script
Id: cif_fix_values 3008 2015-01-20 13:52:24Z robertas 
;
_cod_original_cell_volume 5507.5(12)
_cod_database_code 4065203

loop_
_symmetry_equiv_pos_as_xyz
'x, y, z'
'-x+1/2, -y, z+1/2'
'-x, y+1/2, -z+1/2'
'x+1/2, -y+1/2, -z'

loop_
_atom_site_label
_atom_site_type_symbol
_atom_site_fract_x
_atom_site_fract_y
_atom_site_fract_z
_atom_site_U_iso_or_equiv
_atom_site_adp_type
_atom_site_occupancy
_atom_site_symmetry_multiplicity
_atom_site_calc_flag
_atom_site_refinement_flags
Re1 Re 0.10062(4) 0.71514(2) 0.793171(13) 0.02038(14) Uani 1 1 d .
Fe1 Fe 0.34496(14) 0.71558(10) 0.65953(5) 0.0223(3) Uani 1 1 d .
Fe2 Fe 0.31198(15) 0.81430(9) 0.93633(5) 0.0238(4) Uani 1 1 d .
P1 P 0.0621(3) 0.75660(14) 0.72363(9) 0.0204(6) Uani 1 1 d .
P2 P 0.3416(2) 0.73840(12) 0.79358(10) 0.0203(5) Uani 1 1 d .
P3 P 0.0625(3) 0.73089(14) 0.86592(9) 0.0227(6) Uani 1 1 d .
C1 C 0.3516(9) 0.7948(5) 0.7084(4) 0.026(2) Uani 1 1 d .
C2 C 0.2106(9) 0.7824(6) 0.6930(3) 0.021(2) Uani 1 1 d .
C3 C 0.2139(11) 0.8015(5) 0.6485(3) 0.026(2) Uani 1 1 d .
H3A H 0.1339 0.8003 0.6288 0.031 Uiso 1 1 calc R
C4 C 0.3495(12) 0.8227(7) 0.6379(4) 0.031(3) Uani 1 1 d .
H4A H 0.3814 0.8388 0.6093 0.037 Uiso 1 1 calc R
C5 C 0.4299(10) 0.8182(6) 0.6736(3) 0.020(2) Uani 1 1 d U
H5A H 0.5305 0.8287 0.6745 0.024 Uiso 1 1 calc R
C6 C 0.3148(14) 0.6034(7) 0.6722(4) 0.039(3) Uani 1 1 d .
H6A H 0.2656 0.5829 0.6973 0.047 Uiso 1 1 calc R
C7 C 0.2536(12) 0.6226(6) 0.6338(4) 0.033(3) Uani 1 1 d .
H7A H 0.1543 0.6173 0.6267 0.040 Uiso 1 1 calc R
C8 C 0.3571(12) 0.6502(7) 0.6069(4) 0.035(3) Uani 1 1 d .
H8A H 0.3439 0.6676 0.5771 0.042 Uiso 1 1 calc R
C9 C 0.4863(12) 0.6480(7) 0.6296(4) 0.033(3) Uani 1 1 d U
H9A H 0.5784 0.6632 0.6187 0.039 Uiso 1 1 calc R
C10 C 0.4556(14) 0.6188(7) 0.6701(4) 0.039(3) Uani 1 1 d .
H10A H 0.5231 0.6109 0.6935 0.047 Uiso 1 1 calc R
C11 C 0.3979(11) 0.8073(5) 0.7531(3) 0.022(2) Uani 1 1 d .
H11A H 0.5003 0.8051 0.7527 0.026 Uiso 1 1 calc R
C12 C 0.3598(11) 0.8886(5) 0.7647(4) 0.025(2) Uani 1 1 d U
H12A H 0.3937 0.9227 0.7428 0.037 Uiso 1 1 calc R
H12B H 0.4017 0.9018 0.7918 0.037 Uiso 1 1 calc R
H12C H 0.2600 0.8931 0.7669 0.037 Uiso 1 1 calc R
C13 C -0.0378(11) 0.8421(6) 0.7199(4) 0.025(3) Uani 1 1 d .
C14 C -0.1768(12) 0.8420(7) 0.7338(4) 0.033(3) Uani 1 1 d .
H14A H -0.2185 0.7962 0.7422 0.039 Uiso 1 1 calc R
C15 C -0.2506(11) 0.9071(6) 0.7350(4) 0.027(2) Uani 1 1 d .
H15A H -0.3422 0.9063 0.7452 0.033 Uiso 1 1 calc R
C16 C -0.1935(11) 0.9747(6) 0.7215(4) 0.028(3) Uani 1 1 d .
H16A H -0.2461 1.0196 0.7222 0.034 Uiso 1 1 calc R
C17 C -0.0601(10) 0.9760(5) 0.7073(4) 0.027(2) Uani 1 1 d .
H17A H -0.0206 1.0220 0.6981 0.033 Uiso 1 1 calc R
C18 C 0.0166(10) 0.9108(6) 0.7062(4) 0.028(2) Uani 1 1 d .
H18A H 0.1080 0.9125 0.6960 0.033 Uiso 1 1 calc R
C19 C -0.0300(11) 0.6944(6) 0.6868(4) 0.027(3) Uani 1 1 d .
C20 C -0.0882(9) 0.7229(6) 0.6500(3) 0.021(2) Uani 1 1 d U
H20A H -0.0860 0.7755 0.6450 0.026 Uiso 1 1 calc R
C21 C -0.1491(11) 0.6761(7) 0.6208(4) 0.033(3) Uani 1 1 d .
H21A H -0.1882 0.6963 0.5958 0.040 Uiso 1 1 calc R
C22 C -0.1527(11) 0.5976(6) 0.6283(4) 0.032(3) Uani 1 1 d .
H22A H -0.1932 0.5646 0.6083 0.038 Uiso 1 1 calc R
C23 C -0.0978(13) 0.5706(6) 0.6642(3) 0.030(2) Uani 1 1 d .
H23A H -0.1015 0.5182 0.6697 0.036 Uiso 1 1 calc R
C24 C -0.0359(11) 0.6179(6) 0.6934(4) 0.028(3) Uani 1 1 d .
H24A H 0.0029 0.5973 0.7183 0.034 Uiso 1 1 calc R
C25 C 0.4540(9) 0.6554(5) 0.7875(4) 0.020(2) Uani 1 1 d .
H25A H 0.4070 0.6216 0.7669 0.024 Uiso 1 1 calc R
C26 C 0.6012(11) 0.6694(5) 0.7693(3) 0.024(2) Uani 1 1 d .
H26A H 0.5943 0.6945 0.7415 0.029 Uiso 1 1 calc R
H26B H 0.6529 0.7029 0.7886 0.029 Uiso 1 1 calc R
C27 C 0.6778(11) 0.5943(6) 0.7645(4) 0.027(2) Uani 1 1 d .
H27A H 0.6291 0.5625 0.7438 0.033 Uiso 1 1 calc R
H27B H 0.7712 0.6040 0.7536 0.033 Uiso 1 1 calc R
C28 C 0.6874(11) 0.5534(6) 0.8056(3) 0.030(3) Uani 1 1 d .
H28A H 0.7407 0.5840 0.8259 0.035 Uiso 1 1 calc R
H28B H 0.7369 0.5055 0.8013 0.035 Uiso 1 1 calc R
C29 C 0.5465(12) 0.5373(6) 0.8239(4) 0.029(3) Uani 1 1 d .
H29A H 0.5566 0.5124 0.8517 0.034 Uiso 1 1 calc R
H29B H 0.4961 0.5027 0.8050 0.034 Uiso 1 1 calc R
C30 C 0.4646(11) 0.6103(6) 0.8292(3) 0.025(2) Uani 1 1 d .
H30A H 0.5093 0.6419 0.8509 0.029 Uiso 1 1 calc R
H30B H 0.3712 0.5980 0.8392 0.029 Uiso 1 1 calc R
C31 C 0.3550(10) 0.7525(6) 0.8832(4) 0.026(2) Uani 1 1 d .
C32 C 0.2180(10) 0.7352(5) 0.8986(3) 0.022(2) Uani 1 1 d .
C33 C 0.2300(11) 0.7092(6) 0.9409(3) 0.028(2) Uani 1 1 d .
H33A H 0.1519 0.6946 0.9596 0.033 Uiso 1 1 calc R
C34 C 0.3704(10) 0.7082(6) 0.9525(3) 0.027(2) Uani 1 1 d .
H34A H 0.4084 0.6922 0.9804 0.032 Uiso 1 1 calc R
C35 C 0.4453(11) 0.7325(5) 0.9181(3) 0.023(2) Uani 1 1 d .
H35A H 0.5473 0.7381 0.9177 0.028 Uiso 1 1 calc R
C36 C 0.3446(13) 0.9242(7) 0.9198(4) 0.035(3) Uani 1 1 d .
H36A H 0.3709 0.9422 0.8910 0.042 Uiso 1 1 calc R
C37 C 0.2115(11) 0.9164(6) 0.9345(4) 0.029(2) Uani 1 1 d .
H37A H 0.1261 0.9277 0.9182 0.035 Uiso 1 1 calc R
C38 C 0.2172(13) 0.8894(7) 0.9769(4) 0.037(3) Uani 1 1 d .
H38A H 0.1373 0.8786 0.9956 0.045 Uiso 1 1 calc R
C39 C 0.3581(13) 0.8813(7) 0.9874(4) 0.038(3) Uani 1 1 d .
H39A H 0.3940 0.8630 1.0151 0.045 Uiso 1 1 calc R
C40 C 0.4391(11) 0.9010(6) 0.9522(4) 0.033(3) Uani 1 1 d .
H40A H 0.5415 0.9014 0.9507 0.039 Uiso 1 1 calc R
C41 C 0.3977(11) 0.7888(6) 0.8429(3) 0.025(2) Uani 1 1 d .
H41A H 0.3470 0.8376 0.8423 0.030 Uiso 1 1 calc R
C42 C 0.5510(10) 0.8111(6) 0.8445(4) 0.027(2) Uani 1 1 d .
H42A H 0.5702 0.8368 0.8712 0.041 Uiso 1 1 calc R
H42B H 0.5720 0.8448 0.8210 0.041 Uiso 1 1 calc R
H42C H 0.6078 0.7659 0.8425 0.041 Uiso 1 1 calc R
C43 C -0.0327(11) 0.6529(6) 0.8903(4) 0.025(2) Uani 1 1 d .
C44 C 0.0356(12) 0.5847(7) 0.8971(4) 0.032(3) Uani 1 1 d .
H44A H 0.1314 0.5810 0.8922 0.038 Uiso 1 1 calc R
C45 C -0.0388(13) 0.5221(6) 0.9111(4) 0.033(3) Uani 1 1 d .
H45A H 0.0081 0.4762 0.9162 0.040 Uiso 1 1 calc R
C46 C -0.1765(13) 0.5255(7) 0.9178(4) 0.033(3) Uani 1 1 d .
H46A H -0.2250 0.4823 0.9270 0.040 Uiso 1 1 calc R
C47 C -0.2448(13) 0.5920(7) 0.9109(4) 0.034(3) Uani 1 1 d .
H47A H -0.3411 0.5943 0.9152 0.041 Uiso 1 1 calc R
C48 C -0.1745(12) 0.6564(7) 0.8977(4) 0.029(3) Uani 1 1 d .
H48A H -0.2225 0.7023 0.8938 0.035 Uiso 1 1 calc R
C49 C -0.0390(11) 0.8110(6) 0.8834(4) 0.025(2) Uani 1 1 d .
C50 C -0.0794(11) 0.8182(6) 0.9255(4) 0.030(3) Uani 1 1 d .
H50A H -0.0525 0.7809 0.9452 0.036 Uiso 1 1 calc R
C51 C -0.1577(11) 0.8783(7) 0.9391(4) 0.031(3) Uani 1 1 d .
H51A H -0.1872 0.8808 0.9676 0.037 Uiso 1 1 calc R
C52 C -0.1934(11) 0.9356(6) 0.9108(4) 0.027(3) Uani 1 1 d .
H52A H -0.2462 0.9772 0.9202 0.033 Uiso 1 1 calc R
C53 C -0.1525(11) 0.9313(6) 0.8701(4) 0.027(2) Uani 1 1 d .
H53A H -0.1740 0.9708 0.8511 0.032 Uiso 1 1 calc R
C54 C -0.0791(9) 0.8692(6) 0.8559(3) 0.023(2) Uani 1 1 d .
H54A H -0.0553 0.8660 0.8269 0.028 Uiso 1 1 calc R
C1S C 0.3260(14) 0.4429(8) 0.9018(5) 0.045(3) Uani 1 1 d .
H1SA H 0.2953 0.4611 0.8753 0.054 Uiso 1 1 calc R
C2S C 0.3253(12) 0.3669(7) 0.9096(5) 0.040(3) Uani 1 1 d .
H2SA H 0.2941 0.3326 0.8888 0.049 Uiso 1 1 calc R
C3S C 0.3710(12) 0.3412(8) 0.9484(5) 0.046(3) Uani 1 1 d .
H3SA H 0.3752 0.2888 0.9537 0.055 Uiso 1 1 calc R
C4S C 0.4106(14) 0.3913(8) 0.9795(5) 0.051(3) Uani 1 1 d .
H4SA H 0.4384 0.3731 1.0063 0.061 Uiso 1 1 calc R
C5S C 0.4097(16) 0.4680(8) 0.9716(5) 0.053(4) Uani 1 1 d .
H5SA H 0.4355 0.5025 0.9930 0.064 Uiso 1 1 calc R
C6S C 0.3709(14) 0.4936(8) 0.9322(5) 0.054(4) Uani 1 1 d .
H6SA H 0.3750 0.5457 0.9258 0.064 Uiso 1 1 calc R
C7S C 0.7579(15) 0.3133(8) 0.9782(4) 0.047(3) Uani 1 1 d .
H7SA H 0.6695 0.2941 0.9717 0.056 Uiso 1 1 calc R
C8S C 0.8712(12) 0.2844(9) 0.9602(4) 0.044(3) Uani 1 1 d .
H8SA H 0.8627 0.2422 0.9420 0.053 Uiso 1 1 calc R
C9S C 0.9983(13) 0.3144(8) 0.9674(4) 0.042(3) Uani 1 1 d .
H9SA H 1.0750 0.2951 0.9524 0.050 Uiso 1 1 calc R
C10S C 1.0173(14) 0.3716(7) 0.9957(5) 0.043(3) Uani 1 1 d .
H10B H 1.1067 0.3899 1.0016 0.052 Uiso 1 1 calc R
C11S C 0.9060(19) 0.4017(7) 1.0152(4) 0.050(3) Uani 1 1 d .
H11B H 0.9166 0.4424 1.0343 0.060 Uiso 1 1 calc R
C12S C 0.7743(14) 0.3721(8) 1.0068(5) 0.049(4) Uani 1 1 d .
H12D H 0.6965 0.3925 1.0207 0.059 Uiso 1 1 calc R

loop_
_atom_site_aniso_label
_atom_site_aniso_U_11
_atom_site_aniso_U_22
_atom_site_aniso_U_33
_atom_site_aniso_U_23
_atom_site_aniso_U_13
_atom_site_aniso_U_12
Re1 0.01576(19) 0.01661(19) 0.0288(2) 0.00037(18) 0.00108(17) -0.00033(16)
Fe1 0.0167(6) 0.0198(7) 0.0305(8) -0.0006(7) 0.0005(6) 0.0001(7)
Fe2 0.0193(8) 0.0222(8) 0.0298(9) -0.0034(7) 0.0000(6) 0.0000(6)
P1 0.0165(13) 0.0157(12) 0.0291(14) 0.0013(10) 0.0021(10) -0.0026(9)
P2 0.0185(11) 0.0145(11) 0.0280(13) -0.0003(11) 0.0010(12) -0.0017(9)
P3 0.0159(13) 0.0200(14) 0.0323(15) 0.0014(11) 0.0001(10) 0.0035(9)
C1 0.023(4) 0.019(5) 0.036(6) 0.015(5) -0.002(5) 0.001(4)
C2 0.016(4) 0.020(5) 0.028(5) 0.002(5) 0.000(4) 0.001(5)
C3 0.030(6) 0.016(6) 0.031(6) 0.004(4) -0.006(5) -0.005(4)
C4 0.032(6) 0.032(6) 0.028(6) -0.001(5) 0.016(5) 0.001(5)
C5 0.017(4) 0.019(4) 0.025(4) 0.002(3) 0.004(3) -0.010(3)
C6 0.049(8) 0.031(7) 0.037(7) 0.000(6) 0.001(6) -0.012(6)
C7 0.024(6) 0.023(6) 0.053(8) -0.016(5) 0.007(5) 0.000(5)
C8 0.033(7) 0.029(6) 0.043(7) -0.005(5) 0.006(5) -0.001(5)
C9 0.022(4) 0.036(4) 0.040(5) -0.007(4) -0.002(4) 0.006(4)
C10 0.046(8) 0.035(7) 0.038(7) -0.014(6) -0.015(6) 0.012(6)
C11 0.014(4) 0.018(5) 0.033(6) -0.002(4) 0.009(5) -0.003(4)
C12 0.024(5) 0.012(4) 0.037(5) -0.007(4) -0.008(4) -0.004(4)
C13 0.028(6) 0.009(5) 0.039(7) 0.008(4) -0.001(5) -0.007(4)
C14 0.028(6) 0.026(6) 0.045(8) 0.004(5) 0.000(5) 0.000(5)
C15 0.017(5) 0.031(6) 0.034(7) 0.002(5) 0.001(4) 0.007(4)
C16 0.020(5) 0.014(5) 0.051(8) -0.006(5) -0.003(5) 0.000(4)
C17 0.024(5) 0.015(5) 0.042(6) 0.006(5) -0.002(5) -0.004(4)
C18 0.019(5) 0.026(5) 0.038(6) -0.001(6) -0.003(5) -0.008(4)
C19 0.022(5) 0.023(6) 0.038(6) -0.002(5) 0.009(5) -0.007(4)
C20 0.011(3) 0.023(4) 0.030(4) -0.002(3) -0.001(3) -0.008(3)
C21 0.025(6) 0.031(6) 0.042(7) 0.000(5) 0.006(5) -0.014(5)
C22 0.020(5) 0.025(6) 0.051(8) -0.016(5) 0.008(5) -0.007(4)
C23 0.030(6) 0.023(5) 0.037(6) -0.002(4) 0.002(6) 0.002(5)
C24 0.016(5) 0.025(6) 0.044(7) 0.009(5) 0.011(5) -0.001(4)
C25 0.010(4) 0.017(4) 0.034(6) 0.003(5) 0.006(4) 0.008(3)
C26 0.018(5) 0.018(5) 0.037(6) 0.002(4) 0.008(5) -0.003(4)
C27 0.025(6) 0.019(5) 0.038(7) -0.004(5) 0.010(5) 0.006(4)
C28 0.020(5) 0.035(6) 0.034(7) -0.011(5) -0.008(4) 0.011(5)
C29 0.035(6) 0.021(5) 0.030(6) 0.001(5) 0.002(5) 0.001(5)
C30 0.027(6) 0.019(5) 0.028(6) 0.004(4) 0.007(5) -0.002(4)
C31 0.020(5) 0.017(5) 0.040(7) -0.005(5) -0.004(5) -0.007(4)
C32 0.017(5) 0.015(5) 0.034(6) 0.004(4) 0.001(4) 0.002(4)
C33 0.034(6) 0.019(5) 0.031(6) 0.002(5) -0.006(4) 0.003(5)
C34 0.027(6) 0.027(5) 0.027(5) -0.001(5) -0.009(4) -0.001(5)
C35 0.022(5) 0.020(6) 0.028(6) -0.001(4) -0.005(4) 0.002(4)
C36 0.034(7) 0.026(6) 0.045(8) -0.003(5) 0.002(6) -0.012(5)
C37 0.024(6) 0.020(5) 0.042(7) -0.004(5) -0.008(5) 0.007(4)
C38 0.033(7) 0.030(6) 0.049(8) -0.003(6) 0.001(6) -0.002(5)
C39 0.045(8) 0.032(6) 0.037(7) -0.012(5) -0.004(5) 0.002(5)
C40 0.020(6) 0.025(6) 0.054(8) -0.010(5) -0.004(5) -0.003(4)
C41 0.027(5) 0.017(4) 0.031(5) -0.005(4) -0.002(5) 0.005(6)
C42 0.020(5) 0.022(5) 0.040(7) -0.002(5) 0.005(5) 0.004(4)
C43 0.025(6) 0.023(6) 0.027(6) -0.003(5) 0.003(4) -0.003(5)
C44 0.028(6) 0.034(6) 0.034(7) 0.007(5) -0.006(5) -0.005(5)
C45 0.045(7) 0.017(5) 0.038(7) 0.003(5) 0.008(6) 0.005(5)
C46 0.036(7) 0.027(6) 0.037(7) -0.002(5) 0.011(5) -0.009(5)
C47 0.036(7) 0.042(7) 0.023(6) -0.001(5) -0.001(5) -0.015(6)
C48 0.035(7) 0.028(6) 0.024(6) 0.006(5) 0.000(5) -0.008(5)
C49 0.019(5) 0.027(6) 0.029(6) -0.006(5) -0.003(4) 0.000(4)
C50 0.022(6) 0.030(5) 0.038(6) -0.006(5) 0.004(5) 0.006(5)
C51 0.016(5) 0.045(7) 0.033(7) 0.006(5) 0.008(5) -0.006(5)
C52 0.014(5) 0.017(5) 0.051(8) -0.005(5) 0.006(5) 0.007(4)
C53 0.024(5) 0.018(5) 0.039(7) 0.007(5) -0.007(5) 0.002(4)
C54 0.010(5) 0.024(5) 0.035(6) -0.001(4) 0.003(4) 0.001(4)
C1S 0.044(8) 0.040(7) 0.052(8) -0.004(6) 0.007(6) -0.007(6)
C2S 0.027(6) 0.035(7) 0.059(9) 0.003(6) 0.011(6) -0.003(5)
C3S 0.023(7) 0.040(7) 0.075(10) -0.008(7) 0.004(6) -0.008(5)
C4S 0.030(7) 0.067(9) 0.056(9) 0.009(7) 0.002(7) 0.008(7)
C5S 0.038(8) 0.056(9) 0.065(10) -0.015(7) -0.006(8) -0.005(7)
C6S 0.042(9) 0.040(7) 0.079(11) 0.001(7) 0.008(8) 0.008(6)
C7S 0.048(8) 0.055(9) 0.038(8) 0.009(7) 0.000(6) -0.014(7)
C8S 0.044(8) 0.050(7) 0.039(7) -0.006(7) 0.001(5) 0.000(7)
C9S 0.030(6) 0.058(8) 0.039(7) -0.003(6) 0.006(6) 0.014(6)
C10S 0.038(8) 0.037(7) 0.055(9) 0.006(6) -0.009(6) -0.006(6)
C11S 0.074(10) 0.027(6) 0.050(8) -0.002(6) -0.006(9) 0.003(8)
C12S 0.035(7) 0.056(9) 0.057(9) 0.010(7) 0.005(7) 0.021(7)

loop_
_atom_type_symbol
_atom_type_description
_atom_type_scat_dispersion_real
_atom_type_scat_dispersion_imag
_atom_type_scat_source
C C 0.0033 0.0016 'International Tables Vol C Tables 4.2.6.8 and 6.1.1.4'
H H 0.0000 0.0000 'International Tables Vol C Tables 4.2.6.8 and 6.1.1.4'
P P 0.1023 0.0942 'International Tables Vol C Tables 4.2.6.8 and 6.1.1.4'
Fe Fe 0.3463 0.8444 'International Tables Vol C Tables 4.2.6.8 and 6.1.1.4'
Re Re -1.0185 7.2310 'International Tables Vol C Tables 4.2.6.8 and 6.1.1.4'

loop_
_geom_angle_atom_site_label_1
_geom_angle_atom_site_label_2
_geom_angle_atom_site_label_3
_geom_angle
P3 Re1 P1 148.76(9)
P3 Re1 P2 97.45(10)
P1 Re1 P2 96.20(10)
C3 Fe1 C4 40.9(4)
C3 Fe1 C8 109.1(5)
C4 Fe1 C8 105.0(5)
C3 Fe1 C7 105.5(4)
C4 Fe1 C7 129.4(5)
C8 Fe1 C7 40.4(5)
C3 Fe1 C5 67.7(4)
C4 Fe1 C5 39.6(4)
C8 Fe1 C5 131.5(5)
C7 Fe1 C5 168.5(5)
C3 Fe1 C6 132.6(5)
C4 Fe1 C6 169.1(5)
C8 Fe1 C6 67.3(5)
C7 Fe1 C6 39.8(5)
C5 Fe1 C6 151.4(5)
C3 Fe1 C10 172.3(5)
C4 Fe1 C10 146.1(5)
C8 Fe1 C10 68.0(5)
C7 Fe1 C10 67.5(5)
C5 Fe1 C10 119.8(5)
C6 Fe1 C10 39.8(5)
C3 Fe1 C9 141.7(5)
C4 Fe1 C9 112.3(5)
C8 Fe1 C9 41.5(5)
C7 Fe1 C9 68.7(5)
C5 Fe1 C9 110.5(4)
C6 Fe1 C9 67.6(5)
C10 Fe1 C9 40.2(5)
C3 Fe1 C2 41.5(4)
C4 Fe1 C2 69.2(4)
C8 Fe1 C2 141.9(4)
C7 Fe1 C2 113.2(4)
C5 Fe1 C2 68.4(4)
C6 Fe1 C2 111.6(5)
C10 Fe1 C2 137.0(5)
C9 Fe1 C2 176.3(4)
C3 Fe1 C1 68.8(4)
C4 Fe1 C1 67.5(4)
C8 Fe1 C1 171.0(4)
C7 Fe1 C1 148.3(4)
C5 Fe1 C1 39.5(4)
C6 Fe1 C1 120.9(5)
C10 Fe1 C1 115.2(4)
C9 Fe1 C1 135.4(4)
C2 Fe1 C1 41.6(4)
C35 Fe2 C34 39.7(4)
C35 Fe2 C33 67.3(4)
C34 Fe2 C33 40.7(4)
C35 Fe2 C40 102.9(4)
C34 Fe2 C40 117.9(4)
C33 Fe2 C40 155.9(5)
C35 Fe2 C36 120.7(5)
C34 Fe2 C36 154.8(5)
C33 Fe2 C36 162.6(5)
C40 Fe2 C36 41.3(5)
C35 Fe2 C31 41.7(4)
C34 Fe2 C31 69.7(4)
C33 Fe2 C31 69.4(4)
C40 Fe2 C31 118.9(5)
C36 Fe2 C31 105.6(5)
C35 Fe2 C39 119.9(5)
C34 Fe2 C39 106.1(5)
C33 Fe2 C39 124.0(5)
C40 Fe2 C39 40.2(5)
C36 Fe2 C39 67.4(5)
C31 Fe2 C39 155.4(5)
C35 Fe2 C32 68.3(4)
C34 Fe2 C32 68.8(4)
C33 Fe2 C32 40.7(4)
C40 Fe2 C32 158.2(5)
C36 Fe2 C32 124.9(5)
C31 Fe2 C32 41.4(4)
C39 Fe2 C32 161.4(5)
C35 Fe2 C37 157.6(5)
C34 Fe2 C37 162.7(5)
C33 Fe2 C37 128.5(4)
C40 Fe2 C37 68.3(4)
C36 Fe2 C37 39.4(5)
C31 Fe2 C37 123.0(5)
C39 Fe2 C37 67.4(5)
C32 Fe2 C37 111.9(4)
C35 Fe2 C38 157.3(5)
C34 Fe2 C38 124.5(5)
C33 Fe2 C38 111.9(5)
C40 Fe2 C38 68.3(5)
C36 Fe2 C38 67.2(5)
C31 Fe2 C38 160.9(5)
C39 Fe2 C38 40.3(5)
C32 Fe2 C38 127.0(5)
C37 Fe2 C38 40.3(5)
C2 P1 C13 100.5(5)
C2 P1 C19 101.7(5)
C13 P1 C19 101.6(5)
C2 P1 Re1 117.1(3)
C13 P1 Re1 114.2(4)
C19 P1 Re1 118.9(4)
C25 P2 C11 106.3(5)
C25 P2 C41 107.1(5)
C11 P2 C41 99.9(5)
C25 P2 Re1 116.4(3)
C11 P2 Re1 113.7(4)
C41 P2 Re1 111.9(3)
C49 P3 C32 104.1(5)
C49 P3 C43 100.9(5)
C32 P3 C43 102.2(5)
C49 P3 Re1 118.5(4)
C32 P3 Re1 115.3(4)
C43 P3 Re1 113.6(4)
C5 C1 C2 106.9(9)
C5 C1 C11 122.2(9)
C2 C1 C11 127.9(9)
C5 C1 Fe1 68.7(6)
C2 C1 Fe1 68.1(6)
C11 C1 Fe1 143.6(7)
C3 C2 C1 105.4(9)
C3 C2 P1 126.9(7)
C1 C2 P1 127.5(7)
C3 C2 Fe1 67.8(6)
C1 C2 Fe1 70.4(6)
P1 C2 Fe1 129.8(6)
C4 C3 C2 108.4(9)
C4 C3 Fe1 69.7(7)
C2 C3 Fe1 70.7(6)
C5 C4 C3 108.6(10)
C5 C4 Fe1 71.3(7)
C3 C4 Fe1 69.4(6)
C4 C5 C1 110.7(9)
C4 C5 Fe1 69.2(6)
C1 C5 Fe1 71.8(6)
C7 C6 C10 109.3(12)
C7 C6 Fe1 69.7(7)
C10 C6 Fe1 70.2(7)
C6 C7 C8 107.9(11)
C6 C7 Fe1 70.5(7)
C8 C7 Fe1 69.4(7)
C7 C8 C9 108.1(11)
C7 C8 Fe1 70.2(7)
C9 C8 Fe1 70.1(7)
C10 C9 C8 106.1(11)
C10 C9 Fe1 69.9(7)
C8 C9 Fe1 68.4(7)
C6 C10 C9 108.7(12)
C6 C10 Fe1 70.0(7)
C9 C10 Fe1 69.9(7)
C1 C11 C12 106.9(8)
C1 C11 P2 117.7(7)
C12 C11 P2 112.7(7)
C18 C13 C14 117.1(10)
C18 C13 P1 123.3(8)
C14 C13 P1 119.4(8)
C15 C14 C13 120.7(11)
C14 C15 C16 120.9(10)
C17 C16 C15 119.5(10)
C16 C17 C18 120.4(9)
C17 C18 C13 121.4(10)
C24 C19 C20 118.0(11)
C24 C19 P1 121.1(10)
C20 C19 P1 120.7(8)
C21 C20 C19 121.2(10)
C20 C21 C22 119.5(12)
C23 C22 C21 119.0(11)
C22 C23 C24 121.2(10)
C19 C24 C23 121.0(11)
C30 C25 C26 109.6(8)
C30 C25 P2 111.4(7)
C26 C25 P2 117.0(6)
C27 C26 C25 110.0(8)
C28 C27 C26 111.6(9)
C27 C28 C29 111.6(9)
C28 C29 C30 110.6(9)
C29 C30 C25 112.4(9)
C32 C31 C35 104.4(9)
C32 C31 C41 129.4(9)
C35 C31 C41 125.9(9)
C32 C31 Fe2 69.6(6)
C35 C31 Fe2 68.5(6)
C41 C31 Fe2 121.8(7)
C33 C32 C31 108.0(9)
C33 C32 P3 125.8(8)
C31 C32 P3 125.3(8)
C33 C32 Fe2 68.8(6)
C31 C32 Fe2 69.0(6)
P3 C32 Fe2 136.3(5)
C34 C33 C32 109.1(10)
C34 C33 Fe2 69.6(7)
C32 C33 Fe2 70.5(6)
C35 C34 C33 107.7(9)
C35 C34 Fe2 70.1(6)
C33 C34 Fe2 69.7(6)
C34 C35 C31 110.8(9)
C34 C35 Fe2 70.2(6)
C31 C35 Fe2 69.8(6)
C37 C36 C40 109.2(11)
C37 C36 Fe2 70.9(7)
C40 C36 Fe2 69.1(7)
C36 C37 C38 108.3(11)
C36 C37 Fe2 69.7(7)
C38 C37 Fe2 70.0(7)
C39 C38 C37 107.1(11)
C39 C38 Fe2 69.4(7)
C37 C38 Fe2 69.6(7)
C40 C39 C38 109.3(11)
C40 C39 Fe2 69.2(7)
C38 C39 Fe2 70.3(7)
C39 C40 C36 106.1(10)
C39 C40 Fe2 70.6(7)
C36 C40 Fe2 69.6(6)
C31 C41 C42 110.6(8)
C31 C41 P2 115.1(7)
C42 C41 P2 115.5(7)
C44 C43 C48 118.7(11)
C44 C43 P3 118.5(8)
C48 C43 P3 122.3(9)
C43 C44 C45 119.4(11)
C46 C45 C44 121.6(12)
C45 C46 C47 119.5(12)
C46 C47 C48 120.9(12)
C47 C48 C43 119.8(12)
C50 C49 C54 116.4(10)
C50 C49 P3 121.0(9)
C54 C49 P3 122.6(8)
C51 C50 C49 121.6(11)
C50 C51 C52 120.0(11)
C53 C52 C51 119.7(10)
C52 C53 C54 120.3(10)
C53 C54 C49 121.8(10)
C2S C1S C6S 121.1(15)
C1S C2S C3S 118.8(14)
C4S C3S C2S 120.6(13)
C3S C4S C5S 120.2(14)
C6S C5S C4S 119.2(14)
C5S C6S C1S 119.9(14)
C8S C7S C12S 118.0(13)
C7S C8S C9S 121.5(13)
C10S C9S C8S 121.5(12)
C11S C10S C9S 118.9(13)
C10S C11S C12S 119.6(13)
C7S C12S C11S 120.4(13)

loop_
_geom_bond_atom_site_label_1
_geom_bond_atom_site_label_2
_geom_bond_distance
Re1 P3 2.353(3)
Re1 P1 2.355(3)
Re1 P2 2.387(2)
Fe1 C3 2.024(10)
Fe1 C4 2.028(12)
Fe1 C8 2.039(12)
Fe1 C7 2.049(11)
Fe1 C5 2.055(10)
Fe1 C6 2.059(12)
Fe1 C10 2.061(13)
Fe1 C9 2.062(12)
Fe1 C2 2.064(10)
Fe1 C1 2.096(12)
Fe2 C35 2.037(10)
Fe2 C34 2.039(11)
Fe2 C33 2.041(12)
Fe2 C40 2.043(11)
Fe2 C36 2.050(12)
Fe2 C31 2.055(11)
Fe2 C39 2.061(12)
Fe2 C32 2.063(10)
Fe2 C37 2.067(11)
Fe2 C38 2.072(13)
P1 C2 1.804(10)
P1 C13 1.811(11)
P1 C19 1.842(11)
P2 C25 1.851(9)
P2 C11 1.857(10)
P2 C41 1.884(10)
P3 C49 1.823(11)
P3 C32 1.838(11)
P3 C43 1.840(11)
C1 C5 1.404(14)
C1 C2 1.476(13)
C1 C11 1.505(15)
C2 C3 1.450(14)
C3 C4 1.417(15)
C4 C5 1.382(16)
C6 C7 1.397(18)
C6 C10 1.403(19)
C7 C8 1.411(17)
C8 C9 1.453(17)
C9 C10 1.417(19)
C11 C12 1.540(13)
C13 C18 1.403(14)
C13 C14 1.426(15)
C14 C15 1.365(16)
C15 C16 1.393(16)
C16 C17 1.378(15)
C17 C18 1.382(14)
C19 C24 1.379(15)
C19 C20 1.392(15)
C20 C21 1.381(15)
C21 C22 1.418(16)
C22 C23 1.346(17)
C23 C24 1.391(16)
C25 C30 1.550(14)
C25 C26 1.567(14)
C26 C27 1.539(13)
C27 C28 1.494(16)
C28 C29 1.521(15)
C29 C30 1.535(15)
C31 C32 1.456(14)
C31 C35 1.458(15)
C31 C41 1.492(15)
C32 C33 1.426(15)
C33 C34 1.418(14)
C34 C35 1.382(15)
C36 C37 1.388(17)
C36 C40 1.442(17)
C37 C38 1.427(17)
C38 C39 1.422(18)
C39 C40 1.411(18)
C41 C42 1.549(15)
C43 C44 1.401(16)
C43 C48 1.405(15)
C44 C45 1.404(16)
C45 C46 1.361(16)
C46 C47 1.377(18)
C47 C48 1.399(16)
C49 C50 1.398(16)
C49 C54 1.408(15)
C50 C51 1.384(16)
C51 C52 1.402(16)
C52 C53 1.352(16)
C53 C54 1.392(15)
C1S C2S 1.377(18)
C1S C6S 1.39(2)
C2S C3S 1.386(19)
C3S C4S 1.38(2)
C4S C5S 1.39(2)
C5S C6S 1.38(2)
C7S C8S 1.347(19)
C7S C12S 1.39(2)
C8S C9S 1.370(18)
C9S C10S 1.370(19)
C10S C11S 1.36(2)
C11S C12S 1.41(2)

loop_
_geom_torsion_atom_site_label_1
_geom_torsion_atom_site_label_2
_geom_torsion_atom_site_label_3
_geom_torsion_atom_site_label_4
_geom_torsion
P3 Re1 P1 C2 120.6(4)
P2 Re1 P1 C2 5.1(4)
P3 Re1 P1 C13 3.4(4)
P2 Re1 P1 C13 -112.0(4)
P3 Re1 P1 C19 -116.5(4)
P2 Re1 P1 C19 128.0(4)
P3 Re1 P2 C25 105.2(4)
P1 Re1 P2 C25 -102.9(4)
P3 Re1 P2 C11 -130.8(3)
P1 Re1 P2 C11 21.1(3)
P3 Re1 P2 C41 -18.4(4)
P1 Re1 P2 C41 133.4(4)
P1 Re1 P3 C49 -2.5(5)
P2 Re1 P3 C49 112.7(4)
P1 Re1 P3 C32 -126.8(4)
P2 Re1 P3 C32 -11.6(3)
P1 Re1 P3 C43 115.7(4)
P2 Re1 P3 C43 -129.2(4)
C3 Fe1 C1 C5 -80.2(6)
C4 Fe1 C1 C5 -36.0(6)
C8 Fe1 C1 C5 -2(3)
C7 Fe1 C1 C5 -165.5(8)
C6 Fe1 C1 C5 151.9(7)
C10 Fe1 C1 C5 107.0(7)
C9 Fe1 C1 C5 63.4(9)
C2 Fe1 C1 C5 -119.6(8)
C3 Fe1 C1 C2 39.4(6)
C4 Fe1 C1 C2 83.6(6)
C8 Fe1 C1 C2 117(3)
C7 Fe1 C1 C2 -45.8(11)
C5 Fe1 C1 C2 119.6(8)
C6 Fe1 C1 C2 -88.4(7)
C10 Fe1 C1 C2 -133.4(7)
C9 Fe1 C1 C2 -176.9(7)
C3 Fe1 C1 C11 164.1(13)
C4 Fe1 C1 C11 -151.7(13)
C8 Fe1 C1 C11 -118(3)
C7 Fe1 C1 C11 78.8(15)
C5 Fe1 C1 C11 -115.7(14)
C6 Fe1 C1 C11 36.2(14)
C10 Fe1 C1 C11 -8.7(14)
C9 Fe1 C1 C11 -52.3(15)
C2 Fe1 C1 C11 124.7(14)
C5 C1 C2 C3 -1.2(11)
C11 C1 C2 C3 159.2(9)
Fe1 C1 C2 C3 -59.0(7)
C5 C1 C2 P1 -176.6(8)
C11 C1 C2 P1 -16.2(16)
Fe1 C1 C2 P1 125.6(9)
C5 C1 C2 Fe1 57.8(7)
C11 C1 C2 Fe1 -141.8(10)
C13 P1 C2 C3 -62.9(11)
C19 P1 C2 C3 41.4(11)
Re1 P1 C2 C3 172.8(8)
C13 P1 C2 C1 111.5(10)
C19 P1 C2 C1 -144.1(10)
Re1 P1 C2 C1 -12.8(11)
C13 P1 C2 Fe1 -153.4(7)
C19 P1 C2 Fe1 -49.1(7)
Re1 P1 C2 Fe1 82.2(7)
C4 Fe1 C2 C3 37.8(6)
C8 Fe1 C2 C3 -50.2(10)
C7 Fe1 C2 C3 -87.4(7)
C5 Fe1 C2 C3 80.3(6)
C6 Fe1 C2 C3 -130.5(7)
C10 Fe1 C2 C3 -168.7(7)
C9 Fe1 C2 C3 153(7)
C1 Fe1 C2 C3 116.8(8)
C3 Fe1 C2 C1 -116.8(8)
C4 Fe1 C2 C1 -79.1(6)
C8 Fe1 C2 C1 -167.0(7)
C7 Fe1 C2 C1 155.8(6)
C5 Fe1 C2 C1 -36.5(6)
C6 Fe1 C2 C1 112.7(7)
C10 Fe1 C2 C1 74.5(9)
C9 Fe1 C2 C1 36(8)
C3 Fe1 C2 P1 120.3(9)
C4 Fe1 C2 P1 158.0(8)
C8 Fe1 C2 P1 70.1(10)
C7 Fe1 C2 P1 32.9(8)
C5 Fe1 C2 P1 -159.4(8)
C6 Fe1 C2 P1 -10.3(8)
C10 Fe1 C2 P1 -48.4(10)
C9 Fe1 C2 P1 -87(7)
C1 Fe1 C2 P1 -122.9(9)
C1 C2 C3 C4 1.0(12)
P1 C2 C3 C4 176.4(9)
Fe1 C2 C3 C4 -59.7(8)
C1 C2 C3 Fe1 60.7(7)
P1 C2 C3 Fe1 -123.9(9)
C8 Fe1 C3 C4 -91.0(7)
C7 Fe1 C3 C4 -133.3(7)
C5 Fe1 C3 C4 37.0(6)
C6 Fe1 C3 C4 -167.3(7)
C10 Fe1 C3 C4 -158(3)
C9 Fe1 C3 C4 -58.2(10)
C2 Fe1 C3 C4 119.1(9)
C1 Fe1 C3 C4 79.7(7)
C4 Fe1 C3 C2 -119.1(9)
C8 Fe1 C3 C2 149.9(6)
C7 Fe1 C3 C2 107.7(6)
C5 Fe1 C3 C2 -82.1(6)
C6 Fe1 C3 C2 73.6(8)
C10 Fe1 C3 C2 83(4)
C9 Fe1 C3 C2 -177.3(7)
C1 Fe1 C3 C2 -39.4(6)
C2 C3 C4 C5 -0.4(13)
Fe1 C3 C4 C5 -60.8(8)
C2 C3 C4 Fe1 60.4(7)
C3 Fe1 C4 C5 119.1(9)
C8 Fe1 C4 C5 -138.9(6)
C7 Fe1 C4 C5 -175.7(6)
C6 Fe1 C4 C5 177(2)
C10 Fe1 C4 C5 -66.1(11)
C9 Fe1 C4 C5 -95.6(7)
C2 Fe1 C4 C5 80.8(6)
C1 Fe1 C4 C5 36.0(6)
C8 Fe1 C4 C3 102.0(7)
C7 Fe1 C4 C3 65.2(8)
C5 Fe1 C4 C3 -119.1(9)
C6 Fe1 C4 C3 58(3)
C10 Fe1 C4 C3 174.8(8)
C9 Fe1 C4 C3 145.3(6)
C2 Fe1 C4 C3 -38.3(6)
C1 Fe1 C4 C3 -83.1(7)
C3 C4 C5 C1 -0.3(13)
Fe1 C4 C5 C1 -60.0(8)
C3 C4 C5 Fe1 59.6(8)
C2 C1 C5 C4 1.0(12)
C11 C1 C5 C4 -160.8(9)
Fe1 C1 C5 C4 58.4(8)
C2 C1 C5 Fe1 -57.4(7)
C11 C1 C5 Fe1 140.8(9)
C3 Fe1 C5 C4 -38.2(6)
C8 Fe1 C5 C4 58.0(8)
C7 Fe1 C5 C4 17(2)
C6 Fe1 C5 C4 -179.0(10)
C10 Fe1 C5 C4 144.0(7)
C9 Fe1 C5 C4 100.6(7)
C2 Fe1 C5 C4 -83.2(7)
C1 Fe1 C5 C4 -121.5(9)
C3 Fe1 C5 C1 83.3(6)
C4 Fe1 C5 C1 121.5(9)
C8 Fe1 C5 C1 179.5(6)
C7 Fe1 C5 C1 139(2)
C6 Fe1 C5 C1 -57.5(12)
C10 Fe1 C5 C1 -94.5(7)
C9 Fe1 C5 C1 -137.9(6)
C2 Fe1 C5 C1 38.3(6)
C3 Fe1 C6 C7 57.5(10)
C4 Fe1 C6 C7 8(3)
C8 Fe1 C6 C7 -38.0(7)
C5 Fe1 C6 C7 -175.1(8)
C10 Fe1 C6 C7 -120.5(12)
C9 Fe1 C6 C7 -83.2(8)
C2 Fe1 C6 C7 100.7(7)
C1 Fe1 C6 C7 146.2(7)
C3 Fe1 C6 C10 178.0(7)
C4 Fe1 C6 C10 129(2)
C8 Fe1 C6 C10 82.4(9)
C7 Fe1 C6 C10 120.5(12)
C5 Fe1 C6 C10 -54.6(14)
C9 Fe1 C6 C10 37.3(8)
C2 Fe1 C6 C10 -138.8(8)
C1 Fe1 C6 C10 -93.3(9)
C10 C6 C7 C8 0.4(14)
Fe1 C6 C7 C8 59.6(8)
C10 C6 C7 Fe1 -59.2(9)
C3 Fe1 C7 C6 -139.9(8)
C4 Fe1 C7 C6 -178.0(8)
C8 Fe1 C7 C6 118.7(11)
C5 Fe1 C7 C6 168(2)
C10 Fe1 C7 C6 36.7(8)
C9 Fe1 C7 C6 80.1(8)
C2 Fe1 C7 C6 -96.4(8)
C1 Fe1 C7 C6 -65.3(11)
C3 Fe1 C7 C8 101.4(8)
C4 Fe1 C7 C8 63.3(9)
C5 Fe1 C7 C8 49(2)
C6 Fe1 C7 C8 -118.7(11)
C10 Fe1 C7 C8 -82.1(8)
C9 Fe1 C7 C8 -38.6(7)
C2 Fe1 C7 C8 144.8(7)
C1 Fe1 C7 C8 176.0(8)
C6 C7 C8 C9 -0.2(13)
Fe1 C7 C8 C9 60.1(8)
C6 C7 C8 Fe1 -60.3(8)
C3 Fe1 C8 C7 -91.7(8)
C4 Fe1 C8 C7 -134.4(8)
C5 Fe1 C8 C7 -168.4(7)
C6 Fe1 C8 C7 37.4(8)
C10 Fe1 C8 C7 80.6(8)
C9 Fe1 C8 C7 118.8(10)
C2 Fe1 C8 C7 -59.1(11)
C1 Fe1 C8 C7 -166(3)
C3 Fe1 C8 C9 149.5(7)
C4 Fe1 C8 C9 106.8(8)
C7 Fe1 C8 C9 -118.8(11)
C5 Fe1 C8 C9 72.9(9)
C6 Fe1 C8 C9 -81.3(8)
C10 Fe1 C8 C9 -38.1(8)
C2 Fe1 C8 C9 -177.9(7)
C1 Fe1 C8 C9 75(3)
C7 C8 C9 C10 -0.1(13)
Fe1 C8 C9 C10 60.0(8)
C7 C8 C9 Fe1 -60.1(8)
C3 Fe1 C9 C10 -168.1(8)
C4 Fe1 C9 C10 154.9(7)
C8 Fe1 C9 C10 -117.5(11)
C7 Fe1 C9 C10 -79.9(8)
C5 Fe1 C9 C10 112.3(7)
C6 Fe1 C9 C10 -37.0(8)
C2 Fe1 C9 C10 41(8)
C1 Fe1 C9 C10 74.9(9)
C3 Fe1 C9 C8 -50.6(11)
C4 Fe1 C9 C8 -87.6(8)
C7 Fe1 C9 C8 37.6(7)
C5 Fe1 C9 C8 -130.2(7)
C6 Fe1 C9 C8 80.6(8)
C10 Fe1 C9 C8 117.5(11)
C2 Fe1 C9 C8 159(7)
C1 Fe1 C9 C8 -167.6(7)
C7 C6 C10 C9 -0.5(15)
Fe1 C6 C10 C9 -59.4(9)
C7 C6 C10 Fe1 58.9(9)
C8 C9 C10 C6 0.4(14)
Fe1 C9 C10 C6 59.5(9)
C8 C9 C10 Fe1 -59.1(8)
C3 Fe1 C10 C6 -11(4)
C4 Fe1 C10 C6 -164.6(9)
C8 Fe1 C10 C6 -80.4(8)
C7 Fe1 C10 C6 -36.6(8)
C5 Fe1 C10 C6 153.3(8)
C9 Fe1 C10 C6 -119.8(11)
C2 Fe1 C10 C6 63.8(10)
C1 Fe1 C10 C6 108.7(8)
C3 Fe1 C10 C9 109(4)
C4 Fe1 C10 C9 -44.8(12)
C8 Fe1 C10 C9 39.3(7)
C7 Fe1 C10 C9 83.1(8)
C5 Fe1 C10 C9 -87.0(8)
C6 Fe1 C10 C9 119.8(11)
C2 Fe1 C10 C9 -176.4(7)
C1 Fe1 C10 C9 -131.5(7)
C5 C1 C11 C12 81.8(11)
C2 C1 C11 C12 -75.9(12)
Fe1 C1 C11 C12 179.2(9)
C5 C1 C11 P2 -150.3(8)
C2 C1 C11 P2 52.0(13)
Fe1 C1 C11 P2 -52.9(15)
C25 P2 C11 C1 78.6(9)
C41 P2 C11 C1 -170.1(8)
Re1 P2 C11 C1 -50.7(8)
C25 P2 C11 C12 -156.3(7)
C41 P2 C11 C12 -45.0(8)
Re1 P2 C11 C12 74.4(8)
C2 P1 C13 C18 -14.9(11)
C19 P1 C13 C18 -119.4(11)
Re1 P1 C13 C18 111.4(10)
C2 P1 C13 C14 168.9(9)
C19 P1 C13 C14 64.5(10)
Re1 P1 C13 C14 -64.8(10)
C18 C13 C14 C15 -2.5(17)
P1 C13 C14 C15 173.9(9)
C13 C14 C15 C16 2.0(18)
C14 C15 C16 C17 -0.8(18)
C15 C16 C17 C18 0.1(18)
C16 C17 C18 C13 -0.7(19)
C14 C13 C18 C17 1.9(18)
P1 C13 C18 C17 -174.4(10)
C2 P1 C19 C24 108.2(9)
C13 P1 C19 C24 -148.3(9)
Re1 P1 C19 C24 -22.0(10)
C2 P1 C19 C20 -67.7(9)
C13 P1 C19 C20 35.8(10)
Re1 P1 C19 C20 162.1(7)
C24 C19 C20 C21 -0.6(15)
P1 C19 C20 C21 175.4(8)
C19 C20 C21 C22 0.1(16)
C20 C21 C22 C23 0.8(17)
C21 C22 C23 C24 -1.2(18)
C20 C19 C24 C23 0.2(16)
P1 C19 C24 C23 -175.8(9)
C22 C23 C24 C19 0.7(18)
C11 P2 C25 C30 154.8(7)
C41 P2 C25 C30 48.7(8)
Re1 P2 C25 C30 -77.4(8)
C11 P2 C25 C26 27.7(9)
C41 P2 C25 C26 -78.4(9)
Re1 P2 C25 C26 155.5(7)
C30 C25 C26 C27 54.6(11)
P2 C25 C26 C27 -177.4(8)
C25 C26 C27 C28 -57.8(12)
C26 C27 C28 C29 58.8(12)
C27 C28 C29 C30 -56.5(12)
C28 C29 C30 C25 54.9(12)
C26 C25 C30 C29 -54.2(11)
P2 C25 C30 C29 174.7(7)
C35 Fe2 C31 C32 115.7(8)
C34 Fe2 C31 C32 80.5(6)
C33 Fe2 C31 C32 37.0(6)
C40 Fe2 C31 C32 -168.0(6)
C36 Fe2 C31 C32 -125.5(6)
C39 Fe2 C31 C32 164.9(10)
C37 Fe2 C31 C32 -86.3(7)
C38 Fe2 C31 C32 -60.4(16)
C34 Fe2 C31 C35 -35.1(6)
C33 Fe2 C31 C35 -78.7(6)
C40 Fe2 C31 C35 76.4(7)
C36 Fe2 C31 C35 118.9(7)
C39 Fe2 C31 C35 49.3(14)
C32 Fe2 C31 C35 -115.7(8)
C37 Fe2 C31 C35 158.0(6)
C38 Fe2 C31 C35 -176.1(13)
C35 Fe2 C31 C41 -119.9(10)
C34 Fe2 C31 C41 -155.0(9)
C33 Fe2 C31 C41 161.5(9)
C40 Fe2 C31 C41 -43.5(10)
C36 Fe2 C31 C41 -1.0(9)
C39 Fe2 C31 C41 -70.6(15)
C32 Fe2 C31 C41 124.5(11)
C37 Fe2 C31 C41 38.2(10)
C38 Fe2 C31 C41 64.1(17)
C35 C31 C32 C33 2.1(11)
C41 C31 C32 C33 -172.9(10)
Fe2 C31 C32 C33 -57.9(7)
C35 C31 C32 P3 -167.4(7)
C41 C31 C32 P3 17.6(15)
Fe2 C31 C32 P3 132.6(8)
C35 C31 C32 Fe2 60.0(7)
C41 C31 C32 Fe2 -115.0(11)
C49 P3 C32 C33 80.5(10)
C43 P3 C32 C33 -24.2(10)
Re1 P3 C32 C33 -148.0(8)
C49 P3 C32 C31 -111.8(9)
C43 P3 C32 C31 143.5(9)
Re1 P3 C32 C31 19.7(9)
C49 P3 C32 Fe2 -15.8(9)
C43 P3 C32 Fe2 -120.5(8)
Re1 P3 C32 Fe2 115.7(7)
C35 Fe2 C32 C33 80.0(6)
C34 Fe2 C32 C33 37.2(6)
C40 Fe2 C32 C33 149.6(11)
C36 Fe2 C32 C33 -166.9(7)
C31 Fe2 C32 C33 120.2(9)
C39 Fe2 C32 C33 -40.0(16)
C37 Fe2 C32 C33 -124.2(7)
C38 Fe2 C32 C33 -80.7(8)
C35 Fe2 C32 C31 -40.2(6)
C34 Fe2 C32 C31 -83.0(7)
C33 Fe2 C32 C31 -120.2(9)
C40 Fe2 C32 C31 29.4(14)
C36 Fe2 C32 C31 72.9(8)
C39 Fe2 C32 C31 -160.2(13)
C37 Fe2 C32 C31 115.6(7)
C38 Fe2 C32 C31 159.1(7)
C35 Fe2 C32 P3 -159.8(9)
C34 Fe2 C32 P3 157.4(9)
C33 Fe2 C32 P3 120.2(11)
C40 Fe2 C32 P3 -90.2(14)
C36 Fe2 C32 P3 -46.7(10)
C31 Fe2 C32 P3 -119.6(11)
C39 Fe2 C32 P3 80.2(16)
C37 Fe2 C32 P3 -4.0(10)
C38 Fe2 C32 P3 39.5(11)
C31 C32 C33 C34 -1.1(12)
P3 C32 C33 C34 168.4(8)
Fe2 C32 C33 C34 -59.1(8)
C31 C32 C33 Fe2 58.0(7)
P3 C32 C33 Fe2 -132.5(8)
C35 Fe2 C33 C34 37.4(6)
C40 Fe2 C33 C34 -32.5(14)
C36 Fe2 C33 C34 158.6(15)
C31 Fe2 C33 C34 82.5(7)
C39 Fe2 C33 C34 -74.2(8)
C32 Fe2 C33 C34 120.1(9)
C37 Fe2 C33 C34 -161.1(6)
C38 Fe2 C33 C34 -118.1(7)
C35 Fe2 C33 C32 -82.7(6)
C34 Fe2 C33 C32 -120.1(9)
C40 Fe2 C33 C32 -152.6(10)
C36 Fe2 C33 C32 38.5(19)
C31 Fe2 C33 C32 -37.7(6)
C39 Fe2 C33 C32 165.7(6)
C37 Fe2 C33 C32 78.8(8)
C38 Fe2 C33 C32 121.8(7)
C32 C33 C34 C35 -0.5(13)
Fe2 C33 C34 C35 -60.1(8)
C32 C33 C34 Fe2 59.6(8)
C33 Fe2 C34 C35 118.5(9)
C40 Fe2 C34 C35 -75.9(7)
C36 Fe2 C34 C35 -46.6(14)
C31 Fe2 C34 C35 36.9(6)
C39 Fe2 C34 C35 -117.6(7)
C32 Fe2 C34 C35 81.3(7)
C37 Fe2 C34 C35 176.9(13)
C38 Fe2 C34 C35 -157.6(6)
C35 Fe2 C34 C33 -118.5(9)
C40 Fe2 C34 C33 165.6(7)
C36 Fe2 C34 C33 -165.2(11)
C31 Fe2 C34 C33 -81.6(7)
C39 Fe2 C34 C33 123.9(7)
C32 Fe2 C34 C33 -37.2(6)
C37 Fe2 C34 C33 58.4(16)
C38 Fe2 C34 C33 83.8(8)
C33 C34 C35 C31 1.8(13)
Fe2 C34 C35 C31 -58.0(7)
C33 C34 C35 Fe2 59.9(8)
C32 C31 C35 C34 -2.4(12)
C41 C31 C35 C34 172.8(10)
Fe2 C31 C35 C34 58.3(8)
C32 C31 C35 Fe2 -60.7(7)
C41 C31 C35 Fe2 114.5(10)
C33 Fe2 C35 C34 -38.4(6)
C40 Fe2 C35 C34 118.5(7)
C36 Fe2 C35 C34 158.9(7)
C31 Fe2 C35 C34 -122.3(9)
C39 Fe2 C35 C34 79.0(7)
C32 Fe2 C35 C34 -82.4(7)
C37 Fe2 C35 C34 -177.6(10)
C38 Fe2 C35 C34 54.3(14)
C34 Fe2 C35 C31 122.3(9)
C33 Fe2 C35 C31 83.9(6)
C40 Fe2 C35 C31 -119.2(7)
C36 Fe2 C35 C31 -78.8(7)
C39 Fe2 C35 C31 -158.7(6)
C32 Fe2 C35 C31 39.9(6)
C37 Fe2 C35 C31 -55.3(13)
C38 Fe2 C35 C31 176.6(11)
C35 Fe2 C36 C37 166.2(7)
C34 Fe2 C36 C37 -161.2(9)
C33 Fe2 C36 C37 52.8(19)
C40 Fe2 C36 C37 -120.3(11)
C31 Fe2 C36 C37 123.5(7)
C39 Fe2 C36 C37 -81.5(8)
C32 Fe2 C36 C37 82.4(8)
C38 Fe2 C36 C37 -37.7(7)
C35 Fe2 C36 C40 -73.5(8)
C34 Fe2 C36 C40 -40.8(14)
C33 Fe2 C36 C40 173.1(14)
C31 Fe2 C36 C40 -116.2(7)
C39 Fe2 C36 C40 38.8(7)
C32 Fe2 C36 C40 -157.2(7)
C37 Fe2 C36 C40 120.3(11)
C38 Fe2 C36 C40 82.6(8)
C40 C36 C37 C38 1.0(13)
Fe2 C36 C37 C38 59.6(8)
C40 C36 C37 Fe2 -58.6(8)
C35 Fe2 C37 C36 -32.6(15)
C34 Fe2 C37 C36 152.5(13)
C33 Fe2 C37 C36 -162.3(7)
C40 Fe2 C37 C36 37.8(8)
C31 Fe2 C37 C36 -73.4(8)
C39 Fe2 C37 C36 81.3(8)
C32 Fe2 C37 C36 -118.8(8)
C38 Fe2 C37 C36 119.4(10)
C35 Fe2 C37 C38 -152.0(11)
C34 Fe2 C37 C38 33.1(17)
C33 Fe2 C37 C38 78.3(8)
C40 Fe2 C37 C38 -81.6(8)
C36 Fe2 C37 C38 -119.4(10)
C31 Fe2 C37 C38 167.2(7)
C39 Fe2 C37 C38 -38.0(7)
C32 Fe2 C37 C38 121.9(7)
C36 C37 C38 C39 0.2(13)
Fe2 C37 C38 C39 59.6(8)
C36 C37 C38 Fe2 -59.4(8)
C35 Fe2 C38 C39 34.1(15)
C34 Fe2 C38 C39 73.1(9)
C33 Fe2 C38 C39 117.4(8)
C40 Fe2 C38 C39 -36.7(8)
C36 Fe2 C38 C39 -81.4(8)
C31 Fe2 C38 C39 -152.7(12)
C32 Fe2 C38 C39 161.2(7)
C37 Fe2 C38 C39 -118.3(10)
C35 Fe2 C38 C37 152.4(11)
C34 Fe2 C38 C37 -168.6(6)
C33 Fe2 C38 C37 -124.4(7)
C40 Fe2 C38 C37 81.6(7)
C36 Fe2 C38 C37 36.9(7)
C31 Fe2 C38 C37 -34.5(17)
C39 Fe2 C38 C37 118.3(10)
C32 Fe2 C38 C37 -80.5(8)
C37 C38 C39 C40 -1.4(13)
Fe2 C38 C39 C40 58.4(8)
C37 C38 C39 Fe2 -59.7(8)
C35 Fe2 C39 C40 73.7(8)
C34 Fe2 C39 C40 114.4(7)
C33 Fe2 C39 C40 155.1(7)
C36 Fe2 C39 C40 -39.8(7)
C31 Fe2 C39 C40 38.1(15)
C32 Fe2 C39 C40 -174.5(12)
C37 Fe2 C39 C40 -82.6(8)
C38 Fe2 C39 C40 -120.7(11)
C35 Fe2 C39 C38 -165.6(7)
C34 Fe2 C39 C38 -124.9(7)
C33 Fe2 C39 C38 -84.1(8)
C40 Fe2 C39 C38 120.7(11)
C36 Fe2 C39 C38 80.9(8)
C31 Fe2 C39 C38 158.8(10)
C32 Fe2 C39 C38 -53.7(17)
C37 Fe2 C39 C38 38.1(7)
C38 C39 C40 C36 1.9(13)
Fe2 C39 C40 C36 61.0(8)
C38 C39 C40 Fe2 -59.0(8)
C37 C36 C40 C39 -1.8(13)
Fe2 C36 C40 C39 -61.6(8)
C37 C36 C40 Fe2 59.8(8)
C35 Fe2 C40 C39 -121.4(7)
C34 Fe2 C40 C39 -82.0(8)
C33 Fe2 C40 C39 -58.6(14)
C36 Fe2 C40 C39 116.4(10)
C31 Fe2 C40 C39 -163.0(7)
C32 Fe2 C40 C39 175.3(10)
C37 Fe2 C40 C39 80.3(8)
C38 Fe2 C40 C39 36.7(7)
C35 Fe2 C40 C36 122.3(7)
C34 Fe2 C40 C36 161.7(7)
C33 Fe2 C40 C36 -175.0(10)
C31 Fe2 C40 C36 80.7(8)
C39 Fe2 C40 C36 -116.4(10)
C32 Fe2 C40 C36 58.9(14)
C37 Fe2 C40 C36 -36.1(7)
C38 Fe2 C40 C36 -79.7(8)
C32 C31 C41 C42 167.6(10)
C35 C31 C41 C42 -6.3(14)
Fe2 C31 C41 C42 78.9(10)
C32 C31 C41 P2 -59.2(13)
C35 C31 C41 P2 126.8(10)
Fe2 C31 C41 P2 -148.0(6)
C25 P2 C41 C31 -75.5(8)
C11 P2 C41 C31 173.9(8)
Re1 P2 C41 C31 53.2(8)
C25 P2 C41 C42 55.3(8)
C11 P2 C41 C42 -55.3(8)
Re1 P2 C41 C42 -176.0(6)
C49 P3 C43 C44 -158.0(9)
C32 P3 C43 C44 -50.7(10)
Re1 P3 C43 C44 74.2(10)
C49 P3 C43 C48 29.6(11)
C32 P3 C43 C48 136.9(10)
Re1 P3 C43 C48 -98.3(10)
C48 C43 C44 C45 -0.2(18)
P3 C43 C44 C45 -172.9(9)
C43 C44 C45 C46 1(2)
C44 C45 C46 C47 -1(2)
C45 C46 C47 C48 -0.8(19)
C46 C47 C48 C43 1.6(18)
C44 C43 C48 C47 -1.1(18)
P3 C43 C48 C47 171.3(8)
C32 P3 C49 C50 -58.4(10)
C43 P3 C49 C50 47.3(10)
Re1 P3 C49 C50 171.9(8)
C32 P3 C49 C54 120.5(9)
C43 P3 C49 C54 -133.8(9)
Re1 P3 C49 C54 -9.1(10)
C54 C49 C50 C51 1.7(16)
P3 C49 C50 C51 -179.3(9)
C49 C50 C51 C52 -2.7(17)
C50 C51 C52 C53 0.8(17)
C51 C52 C53 C54 2.1(16)
C52 C53 C54 C49 -3.2(16)
C50 C49 C54 C53 1.3(15)
P3 C49 C54 C53 -177.7(8)
C6S C1S C2S C3S 0(2)
C1S C2S C3S C4S 3.0(19)
C2S C3S C4S C5S -2(2)
C3S C4S C5S C6S -1(2)
C4S C5S C6S C1S 4(2)
C2S C1S C6S C5S -3(2)
C12S C7S C8S C9S -4(2)
C7S C8S C9S C10S 5(2)
C8S C9S C10S C11S -4(2)
C9S C10S C11S C12S 2(2)
C8S C7S C12S C11S 2(2)
C10S C11S C12S C7S -1(2)
